data_7202706
loop_
_publ_author_name
'Karmakar, Anirban'
'Sarma, Rupam J.'
'Baruah, Jubaraj B.'

_publ_section_title
;
 Structural aspects and properties of salt and inclusion compounds of
 8-hydroxyquinoline based amides
;
_journal_issue 5
_journal_name_full CrystEngComm
_journal_page_first 379
_journal_paper_doi 10.1039/b700701a
_journal_volume 9
_journal_year 2007
_chemical_formula_sum 'C44 H42 N4 O6'
_chemical_formula_weight 722.82
_chemical_name_systematic
;
?
;
_space_group_IT_number 2
_symmetry_space_group_name_Hall '-P 1'
_symmetry_space_group_name_H-M 'P -1'
_atom_sites_solution_hydrogens geom
_atom_sites_solution_primary direct
_atom_sites_solution_secondary difmap
_audit_creation_method SHELXL-97
_cell_angle_alpha 114.290(4)
_cell_angle_beta 99.137(4)
_cell_angle_gamma 96.136(4)
_cell_formula_units_Z 1
_cell_length_a 7.528(2)
_cell_length_b 11.516(3)
_cell_length_c 12.334(3)
_cell_measurement_temperature 296(2)
_cell_volume 944.5(4)
_computing_structure_refinement 'SHELXL-97 (Sheldrick, 1997)'
_computing_structure_solution 'SHELXS-97 (Sheldrick, 1990)'
_diffrn_ambient_temperature 296(2)
_diffrn_measured_fraction_theta_full 0.929
_diffrn_measured_fraction_theta_max 0.929
_diffrn_radiation_monochromator graphite
_diffrn_radiation_source 'fine-focus sealed tube'
_diffrn_radiation_type MoK\a
_diffrn_radiation_wavelength 0.71073
_diffrn_reflns_av_R_equivalents 0.0245
_diffrn_reflns_av_sigmaI/netI 0.0368
_diffrn_reflns_limit_h_max 9
_diffrn_reflns_limit_h_min -9
_diffrn_reflns_limit_k_max 15
_diffrn_reflns_limit_k_min -15
_diffrn_reflns_limit_l_max 13
_diffrn_reflns_limit_l_min -16
_diffrn_reflns_number 8512
_diffrn_reflns_theta_full 28.25
_diffrn_reflns_theta_max 28.25
_diffrn_reflns_theta_min 7.61
_exptl_absorpt_coefficient_mu 0.085
_exptl_crystal_density_diffrn 1.271
_exptl_crystal_density_method 'not measured'
_exptl_crystal_F_000 382
_refine_diff_density_max 0.173
_refine_diff_density_min -0.153
_refine_diff_density_rms 0.025
_refine_ls_extinction_method none
_refine_ls_goodness_of_fit_ref 0.990
_refine_ls_hydrogen_treatment mixed
_refine_ls_matrix_type full
_refine_ls_number_parameters 254
_refine_ls_number_reflns 4332
_refine_ls_number_restraints 0
_refine_ls_restrained_S_all 0.990
_refine_ls_R_factor_all 0.0768
_refine_ls_R_factor_gt 0.0456
_refine_ls_shift/su_max 0.001
_refine_ls_shift/su_mean 0.000
_refine_ls_structure_factor_coef Fsqd
_refine_ls_weighting_details 'calc w=1/[\s^2^(Fo^2^)+(0.1000P)^2^+0.0000P] where P=(Fo^2^+2Fc^2^)/3'
_refine_ls_weighting_scheme calc
_refine_ls_wR_factor_gt 0.1360
_refine_ls_wR_factor_ref 0.1604
_reflns_number_gt 2845
_reflns_number_total 4332
_reflns_threshold_expression >2sigma(I)
_cod_data_source_file b700701a.txt
_cod_data_source_block dmahq
_cod_original_cell_volume 944.4(4)
_cod_database_code 7202706

loop_
_symmetry_equiv_pos_as_xyz
'x, y, z'
'-x, -y, -z'

loop_
_atom_site_label
_atom_site_type_symbol
_atom_site_fract_x
_atom_site_fract_y
_atom_site_fract_z
_atom_site_U_iso_or_equiv
_atom_site_adp_type
_atom_site_occupancy
_atom_site_symmetry_multiplicity
_atom_site_calc_flag
_atom_site_refinement_flags
_atom_site_disorder_assembly
_atom_site_disorder_group
C1 C 0.3093(2) 0.96285(15) 0.79988(15) 0.0578(4) Uani 1 1 d . . .
H1 H 0.3292 0.9340 0.7213 0.069 Uiso 1 1 calc R . .
C2 C 0.3056(3) 1.09456(15) 0.86397(19) 0.0650(5) Uani 1 1 d . . .
H2 H 0.3242 1.1514 0.8290 0.078 Uiso 1 1 calc R . .
C3 C 0.2747(2) 1.13718(14) 0.97649(18) 0.0629(5) Uani 1 1 d . . .
H3 H 0.2704 1.2243 1.0200 0.075 Uiso 1 1 calc R . .
C4 C 0.2488(2) 1.05089(13) 1.02955(15) 0.0518(4) Uani 1 1 d . . .
C5 C 0.25724(18) 0.91926(12) 0.95874(12) 0.0438(3) Uani 1 1 d . . .
C6 C 0.2173(2) 1.08908(15) 1.14757(16) 0.0651(5) Uani 1 1 d . . .
H6 H 0.2122 1.1753 1.1946 0.078 Uiso 1 1 calc R . .
C7 C 0.1944(3) 1.00181(18) 1.19289(16) 0.0674(5) Uani 1 1 d . . .
H7 H 0.1710 1.0283 1.2705 0.081 Uiso 1 1 calc R . .
C8 C 0.2052(2) 0.87052(16) 1.12487(14) 0.0592(4) Uani 1 1 d . . .
H8 H 0.1909 0.8119 1.1583 0.071 Uiso 1 1 calc R . .
C9 C 0.2367(2) 0.82983(12) 1.00999(13) 0.0466(3) Uani 1 1 d . . .
C10 C 0.2484(3) 0.61646(14) 0.98924(15) 0.0591(4) Uani 1 1 d . . .
H10A H 0.1285 0.6023 1.0062 0.071 Uiso 1 1 calc R . .
H10B H 0.3386 0.6526 1.0659 0.071 Uiso 1 1 calc R . .
C11 C 0.2879(3) 0.48843(14) 0.90456(15) 0.0572(4) Uani 1 1 d . . .
C12 C 0.3744(2) 0.36887(13) 0.71104(13) 0.0492(4) Uani 1 1 d . . .
C13 C 0.2456(2) 0.25324(15) 0.64767(15) 0.0597(4) Uani 1 1 d . . .
C14 C 0.2975(3) 0.15085(17) 0.55700(18) 0.0783(6) Uani 1 1 d . . .
H14 H 0.2170 0.0713 0.5158 0.094 Uiso 1 1 calc R . .
C15 C 0.4623(4) 0.16402(19) 0.5272(2) 0.0852(6) Uani 1 1 d . . .
H15 H 0.4915 0.0948 0.4646 0.102 Uiso 1 1 calc R . .
C16 C 0.5855(3) 0.2790(2) 0.58912(18) 0.0734(5) Uani 1 1 d . . .
H16 H 0.6976 0.2873 0.5677 0.088 Uiso 1 1 calc R . .
C17 C 0.5454(2) 0.38317(15) 0.68335(14) 0.0564(4) Uani 1 1 d . . .
C18 C 0.6815(3) 0.50893(19) 0.75195(18) 0.0736(5) Uani 1 1 d . . .
H18A H 0.7964 0.4976 0.7284 0.110 Uiso 1 1 calc R . .
H18B H 0.6988 0.5346 0.8380 0.110 Uiso 1 1 calc R . .
H18C H 0.6362 0.5749 0.7332 0.110 Uiso 1 1 calc R . .
C19 C 0.0586(3) 0.2405(2) 0.6708(2) 0.0881(6) Uani 1 1 d . . .
H19A H 0.0651 0.2371 0.7478 0.132 Uiso 1 1 calc R . .
H19B H -0.0173 0.1623 0.6069 0.132 Uiso 1 1 calc R . .
H19C H 0.0071 0.3139 0.6727 0.132 Uiso 1 1 calc R . .
C21 C 0.1608(3) 0.45342(15) 0.49675(14) 0.0608(4) Uani 1 1 d . . .
H21 H 0.2692 0.4215 0.4942 0.073 Uiso 1 1 calc R . .
C22 C 0.1584(2) 0.57460(14) 0.58747(12) 0.0509(4) Uani 1 1 d . . .
C23 C -0.0030(3) 0.61981(14) 0.58951(14) 0.0590(4) Uani 1 1 d . . .
H23 H -0.0061 0.7009 0.6499 0.071 Uiso 1 1 calc R . .
H2N H 0.337(3) 0.548(2) 0.7867(18) 0.072(6) Uiso 1 1 d . . .
H3O H 0.304(3) 0.717(3) 0.733(2) 0.087(6) Uiso 1 1 d . . .
N1 N 0.28650(17) 0.87709(11) 0.84391(11) 0.0478(3) Uani 1 1 d . . .
N2 N 0.3270(2) 0.47972(12) 0.80023(11) 0.0523(3) Uani 1 1 d . . .
O1 O 0.25293(16) 0.70594(9) 0.93767(9) 0.0545(3) Uani 1 1 d . . .
O2 O 0.2827(2) 0.40073(11) 0.93598(12) 0.0830(5) Uani 1 1 d . . .
O3 O 0.31915(17) 0.64332(11) 0.67208(10) 0.0607(3) Uani 1 1 d . . .

loop_
_atom_site_aniso_label
_atom_site_aniso_U_11
_atom_site_aniso_U_22
_atom_site_aniso_U_33
_atom_site_aniso_U_23
_atom_site_aniso_U_13
_atom_site_aniso_U_12
C1 0.0642(10) 0.0504(8) 0.0606(9) 0.0289(7) 0.0085(7) 0.0065(7)
C2 0.0670(11) 0.0468(8) 0.0846(12) 0.0378(8) 0.0045(9) 0.0050(7)
C3 0.0590(10) 0.0359(7) 0.0851(12) 0.0215(7) 0.0072(8) 0.0072(6)
C4 0.0433(8) 0.0370(6) 0.0627(9) 0.0121(6) 0.0063(6) 0.0060(5)
C5 0.0397(7) 0.0355(6) 0.0493(7) 0.0137(5) 0.0062(5) 0.0053(5)
C6 0.0656(11) 0.0432(7) 0.0663(10) 0.0038(7) 0.0175(8) 0.0095(7)
C7 0.0701(11) 0.0628(10) 0.0545(9) 0.0078(8) 0.0241(8) 0.0120(8)
C8 0.0676(10) 0.0562(8) 0.0534(8) 0.0200(7) 0.0235(7) 0.0116(7)
C9 0.0493(8) 0.0383(6) 0.0477(7) 0.0137(5) 0.0126(6) 0.0082(5)
C10 0.0861(12) 0.0457(7) 0.0575(8) 0.0293(7) 0.0272(8) 0.0151(7)
C11 0.0797(11) 0.0412(7) 0.0568(8) 0.0265(6) 0.0179(8) 0.0116(7)
C12 0.0616(10) 0.0405(6) 0.0474(7) 0.0210(6) 0.0093(6) 0.0143(6)
C13 0.0670(11) 0.0472(8) 0.0582(8) 0.0211(7) 0.0051(7) 0.0055(7)
C14 0.1045(16) 0.0460(8) 0.0648(10) 0.0102(7) 0.0115(10) 0.0047(9)
C15 0.1126(18) 0.0613(10) 0.0733(12) 0.0141(9) 0.0308(12) 0.0322(11)
C16 0.0762(12) 0.0762(11) 0.0687(11) 0.0260(9) 0.0245(9) 0.0292(9)
C17 0.0623(10) 0.0541(8) 0.0545(8) 0.0255(7) 0.0114(7) 0.0140(7)
C18 0.0722(12) 0.0698(11) 0.0722(11) 0.0278(9) 0.0167(9) -0.0001(9)
C19 0.0684(13) 0.0768(12) 0.1008(15) 0.0284(11) 0.0104(11) -0.0036(9)
C21 0.0744(11) 0.0568(9) 0.0512(8) 0.0195(7) 0.0170(8) 0.0253(8)
C22 0.0743(10) 0.0455(7) 0.0381(7) 0.0219(6) 0.0150(6) 0.0140(7)
C23 0.0836(12) 0.0455(7) 0.0463(8) 0.0158(6) 0.0162(7) 0.0219(7)
N1 0.0539(7) 0.0401(5) 0.0478(6) 0.0193(5) 0.0078(5) 0.0069(5)
N2 0.0746(9) 0.0366(6) 0.0534(7) 0.0239(5) 0.0194(6) 0.0157(5)
O1 0.0831(8) 0.0369(5) 0.0512(5) 0.0217(4) 0.0258(5) 0.0162(5)
O2 0.1465(13) 0.0466(6) 0.0711(8) 0.0365(6) 0.0339(8) 0.0205(7)
O3 0.0755(8) 0.0500(6) 0.0520(6) 0.0186(5) 0.0110(5) 0.0142(5)

loop_
_atom_type_symbol
_atom_type_description
_atom_type_scat_dispersion_real
_atom_type_scat_dispersion_imag
_atom_type_scat_source
C C 0.0033 0.0016 'International Tables Vol C Tables 4.2.6.8 and 6.1.1.4'
H H 0.0000 0.0000 'International Tables Vol C Tables 4.2.6.8 and 6.1.1.4'
N N 0.0061 0.0033 'International Tables Vol C Tables 4.2.6.8 and 6.1.1.4'
O O 0.0106 0.0060 'International Tables Vol C Tables 4.2.6.8 and 6.1.1.4'

loop_
_geom_angle_atom_site_label_1
_geom_angle_atom_site_label_2
_geom_angle_atom_site_label_3
_geom_angle
_geom_angle_site_symmetry_1
_geom_angle_site_symmetry_3
_geom_angle_publ_flag
N1 C1 C2 124.10(16) . . ?
N1 C1 H1 117.9 . . ?
C2 C1 H1 117.9 . . ?
C3 C2 C1 118.67(16) . . ?
C3 C2 H2 120.7 . . ?
C1 C2 H2 120.7 . . ?
C2 C3 C4 120.41(14) . . ?
C2 C3 H3 119.8 . . ?
C4 C3 H3 119.8 . . ?
C6 C4 C3 123.47(14) . . ?
C6 C4 C5 119.33(15) . . ?
C3 C4 C5 117.20(15) . . ?
N1 C5 C4 121.70(13) . . ?
N1 C5 C9 119.28(11) . . ?
C4 C5 C9 119.01(14) . . ?
C7 C6 C4 120.42(14) . . ?
C7 C6 H6 119.8 . . ?
C4 C6 H6 119.8 . . ?
C6 C7 C8 121.29(16) . . ?
C6 C7 H7 119.4 . . ?
C8 C7 H7 119.4 . . ?
C9 C8 C7 119.98(17) . . ?
C9 C8 H8 120.0 . . ?
C7 C8 H8 120.0 . . ?
C8 C9 O1 124.59(14) . . ?
C8 C9 C5 119.93(13) . . ?
O1 C9 C5 115.47(12) . . ?
O1 C10 C11 111.39(13) . . ?
O1 C10 H10A 109.4 . . ?
C11 C10 H10A 109.4 . . ?
O1 C10 H10B 109.4 . . ?
C11 C10 H10B 109.4 . . ?
H10A C10 H10B 108.0 . . ?
O2 C11 N2 124.56(14) . . ?
O2 C11 C10 118.35(15) . . ?
N2 C11 C10 117.08(13) . . ?
C17 C12 C13 121.86(14) . . ?
C17 C12 N2 118.02(13) . . ?
C13 C12 N2 119.94(15) . . ?
C14 C13 C12 116.96(18) . . ?
C14 C13 C19 120.94(17) . . ?
C12 C13 C19 122.04(16) . . ?
C15 C14 C13 121.88(17) . . ?
C15 C14 H14 119.1 . . ?
C13 C14 H14 119.1 . . ?
C14 C15 C16 120.18(17) . . ?
C14 C15 H15 119.9 . . ?
C16 C15 H15 119.9 . . ?
C15 C16 C17 120.9(2) . . ?
C15 C16 H16 119.6 . . ?
C17 C16 H16 119.6 . . ?
C16 C17 C12 118.17(16) . . ?
C16 C17 C18 120.81(18) . . ?
C12 C17 C18 121.01(15) . . ?
C17 C18 H18A 109.5 . . ?
C17 C18 H18B 109.5 . . ?
H18A C18 H18B 109.5 . . ?
C17 C18 H18C 109.5 . . ?
H18A C18 H18C 109.5 . . ?
H18B C18 H18C 109.5 . . ?
C13 C19 H19A 109.5 . . ?
C13 C19 H19B 109.5 . . ?
H19A C19 H19B 109.5 . . ?
C13 C19 H19C 109.5 . . ?
H19A C19 H19C 109.5 . . ?
H19B C19 H19C 109.5 . . ?
C23 C21 C22 120.24(16) 2_566 . ?
C23 C21 H21 119.9 2_566 . ?
C22 C21 H21 119.9 . . ?
C23 C22 O3 123.12(13) . . ?
C23 C22 C21 118.91(15) . . ?
O3 C22 C21 117.97(15) . . ?
C22 C23 C21 120.85(14) . 2_566 ?
C22 C23 H23 119.6 . . ?
C21 C23 H23 119.6 2_566 . ?
C1 N1 C5 117.92(12) . . ?
C11 N2 C12 125.25(13) . . ?
C11 N2 H2N 119.2(14) . . ?
C12 N2 H2N 115.2(14) . . ?
C9 O1 C10 117.17(12) . . ?
C22 O3 H3O 112.7(15) . . ?

loop_
_geom_bond_atom_site_label_1
_geom_bond_atom_site_label_2
_geom_bond_distance
_geom_bond_site_symmetry_2
_geom_bond_publ_flag
C1 N1 1.317(2) . ?
C1 C2 1.399(2) . ?
C1 H1 0.9300 . ?
C2 C3 1.337(3) . ?
C2 H2 0.9300 . ?
C3 C4 1.410(2) . ?
C3 H3 0.9300 . ?
C4 C6 1.405(3) . ?
C4 C5 1.4192(18) . ?
C5 N1 1.3588(19) . ?
C5 C9 1.420(2) . ?
C6 C7 1.345(3) . ?
C6 H6 0.9300 . ?
C7 C8 1.415(2) . ?
C7 H7 0.9300 . ?
C8 C9 1.367(2) . ?
C8 H8 0.9300 . ?
C9 O1 1.3678(16) . ?
C10 O1 1.4164(18) . ?
C10 C11 1.509(2) . ?
C10 H10A 0.9700 . ?
C10 H10B 0.9700 . ?
C11 O2 1.2207(19) . ?
C11 N2 1.332(2) . ?
C12 C17 1.393(3) . ?
C12 C13 1.397(2) . ?
C12 N2 1.4260(19) . ?
C13 C14 1.395(3) . ?
C13 C19 1.484(3) . ?
C14 C15 1.360(3) . ?
C14 H14 0.9300 . ?
C15 C16 1.370(3) . ?
C15 H15 0.9300 . ?
C16 C17 1.387(3) . ?
C16 H16 0.9300 . ?
C17 C18 1.504(2) . ?
C18 H18A 0.9600 . ?
C18 H18B 0.9600 . ?
C18 H18C 0.9600 . ?
C19 H19A 0.9600 . ?
C19 H19B 0.9600 . ?
C19 H19C 0.9600 . ?
C21 C23 1.378(2) 2_566 ?
C21 C22 1.388(2) . ?
C21 H21 0.9300 . ?
C22 C23 1.372(2) . ?
C22 O3 1.376(2) . ?
C23 C21 1.378(2) 2_566 ?
C23 H23 0.9300 . ?
N2 H2N 0.87(2) . ?
O3 H3O 0.90(3) . ?

loop_
_geom_torsion_atom_site_label_1
_geom_torsion_atom_site_label_2
_geom_torsion_atom_site_label_3
_geom_torsion_atom_site_label_4
_geom_torsion
_geom_torsion_site_symmetry_1
_geom_torsion_site_symmetry_2
_geom_torsion_site_symmetry_3
_geom_torsion_site_symmetry_4
_geom_torsion_publ_flag
N1 C1 C2 C3 -0.9(3) . . . . ?
C1 C2 C3 C4 0.7(3) . . . . ?
C2 C3 C4 C6 179.47(17) . . . . ?
C2 C3 C4 C5 0.1(2) . . . . ?
C6 C4 C5 N1 179.69(14) . . . . ?
C3 C4 C5 N1 -0.9(2) . . . . ?
C6 C4 C5 C9 -1.1(2) . . . . ?
C3 C4 C5 C9 178.32(13) . . . . ?
C3 C4 C6 C7 -179.70(16) . . . . ?
C5 C4 C6 C7 -0.4(2) . . . . ?
C4 C6 C7 C8 1.4(3) . . . . ?
C6 C7 C8 C9 -1.0(3) . . . . ?
C7 C8 C9 O1 178.75(15) . . . . ?
C7 C8 C9 C5 -0.5(2) . . . . ?
N1 C5 C9 C8 -179.28(14) . . . . ?
C4 C5 C9 C8 1.5(2) . . . . ?
N1 C5 C9 O1 1.45(19) . . . . ?
C4 C5 C9 O1 -177.82(12) . . . . ?
O1 C10 C11 O2 -177.74(16) . . . . ?
O1 C10 C11 N2 2.6(2) . . . . ?
C17 C12 C13 C14 1.6(3) . . . . ?
N2 C12 C13 C14 176.54(16) . . . . ?
C17 C12 C13 C19 -175.58(19) . . . . ?
N2 C12 C13 C19 -0.7(3) . . . . ?
C12 C13 C14 C15 -3.0(3) . . . . ?
C19 C13 C14 C15 174.3(2) . . . . ?
C13 C14 C15 C16 2.0(4) . . . . ?
C14 C15 C16 C17 0.5(3) . . . . ?
C15 C16 C17 C12 -1.7(3) . . . . ?
C15 C16 C17 C18 179.5(2) . . . . ?
C13 C12 C17 C16 0.6(2) . . . . ?
N2 C12 C17 C16 -174.36(15) . . . . ?
C13 C12 C17 C18 179.43(16) . . . . ?
N2 C12 C17 C18 4.4(2) . . . . ?
C23 C21 C22 C23 -0.1(3) 2_566 . . . ?
C23 C21 C22 O3 179.40(15) 2_566 . . . ?
O3 C22 C23 C21 -179.38(15) . . . 2_566 ?
C21 C22 C23 C21 0.1(3) . . . 2_566 ?
C2 C1 N1 C5 0.1(2) . . . . ?
C4 C5 N1 C1 0.8(2) . . . . ?
C9 C5 N1 C1 -178.42(13) . . . . ?
O2 C11 N2 C12 -2.1(3) . . . . ?
C10 C11 N2 C12 177.60(16) . . . . ?
C17 C12 N2 C11 -119.57(18) . . . . ?
C13 C12 N2 C11 65.3(2) . . . . ?
C8 C9 O1 C10 -4.3(2) . . . . ?
C5 C9 O1 C10 174.94(13) . . . . ?
C11 C10 O1 C9 -173.91(13) . . . . ?
